data_7216104
loop_
_publ_author_name
'Gdaniec, Maria'
'Bensemann, Igor'
'Po\/lo\'nski, Tadeusz'

_publ_section_title
;
 Interplay of hydrogen bonding and aromatic ring interactions in
 supramolecular complexes of phenazine with
 N,N&#x2032;-bis(2-pyridyl)aryldiamines
;
_journal_issue 71
_journal_name_full CrystEngComm
_journal_page_first 433
_journal_paper_doi 10.1039/b503023d
_journal_volume 7
_journal_year 2005
_chemical_formula_moiety 'C17 H16 N4, 0.5(C12 H8 N2)'
_chemical_formula_sum 'C23 H20 N5'
_chemical_formula_weight 366.44
_chemical_melting_point 165.5(5)
_chemical_name_common 'N,N'-Bis(2-pyridyl)-1,3-diamino-2-methylbenzene phenazine 2:1'
_chemical_name_systematic
;
N,N'-Bis(2-pyridyl)-1,3-diamino-2-methylbenzene phenazine 2:1
;
_space_group_IT_number 2
_symmetry_cell_setting triclinic
_symmetry_space_group_name_Hall '-P 1'
_symmetry_space_group_name_H-M 'P -1'
_atom_sites_solution_hydrogens mixed
_atom_sites_solution_primary direct
_atom_sites_solution_secondary difmap
_audit_creation_method SHELXL-97
_cell_angle_alpha 99.694(7)
_cell_angle_beta 93.711(6)
_cell_angle_gamma 115.471(9)
_cell_formula_units_Z 2
_cell_length_a 8.5174(7)
_cell_length_b 8.6054(9)
_cell_length_c 14.5408(11)
_cell_measurement_reflns_used 4828
_cell_measurement_temperature 140(2)
_cell_measurement_theta_max 25
_cell_measurement_theta_min 4
_cell_volume 937.12(17)
_computing_cell_refinement 'KM4RED, Version 1.157a, 1999'
_computing_data_reduction 'KM4RED, Version 1.157a, 1999'
_computing_molecular_graphics
;
Stereochemical Workstation, Siemens Analytical X-Ray Instruments,
Inc., 1989.
;
_computing_publication_material 'SHELXL-97 (Sheldrick, 1997)'
_computing_structure_refinement 'SHELXL-97 (Sheldrick, 1997)'
_computing_structure_solution 'SHELXS-97 (Sheldrick, 1997)'
_diffrn_ambient_temperature 140(2)
_diffrn_measured_fraction_theta_full 0.997
_diffrn_measured_fraction_theta_max 0.997
_diffrn_measurement_device_type 'Kuma KM4CCD diffractometer'
_diffrn_measurement_method '\o scan'
_diffrn_radiation_monochromator graphite
_diffrn_radiation_source 'fine-focus sealed tube'
_diffrn_radiation_type MoK\a
_diffrn_radiation_wavelength 0.71073
_diffrn_reflns_av_R_equivalents 0.0500
_diffrn_reflns_av_sigmaI/netI 0.0573
_diffrn_reflns_limit_h_max 9
_diffrn_reflns_limit_h_min -10
_diffrn_reflns_limit_k_max 10
_diffrn_reflns_limit_k_min -5
_diffrn_reflns_limit_l_max 17
_diffrn_reflns_limit_l_min -17
_diffrn_reflns_number 7115
_diffrn_reflns_theta_full 25.02
_diffrn_reflns_theta_max 25.02
_diffrn_reflns_theta_min 2.68
_diffrn_standards_decay_% negligible
_diffrn_standards_interval_count 0
_diffrn_standards_interval_time 0
_diffrn_standards_number 0
_exptl_absorpt_coefficient_mu 0.080
_exptl_absorpt_correction_type none
_exptl_crystal_colour yellow
_exptl_crystal_density_diffrn 1.299
_exptl_crystal_density_method 'not measured'
_exptl_crystal_description block
_exptl_crystal_F_000 386
_exptl_crystal_size_max 0.40
_exptl_crystal_size_mid 0.20
_exptl_crystal_size_min 0.20
_refine_diff_density_max 0.252
_refine_diff_density_min -0.238
_refine_diff_density_rms 0.055
_refine_ls_extinction_coef 0.010(3)
_refine_ls_extinction_expression Fc^*^=kFc[1+0.001xFc^2^\l^3^/sin(2\q)]^-1/4^
_refine_ls_extinction_method SHELXL
_refine_ls_goodness_of_fit_ref 1.014
_refine_ls_hydrogen_treatment refU
_refine_ls_matrix_type full
_refine_ls_number_parameters 274
_refine_ls_number_reflns 3309
_refine_ls_number_restraints 0
_refine_ls_restrained_S_all 1.014
_refine_ls_R_factor_all 0.0613
_refine_ls_R_factor_gt 0.0475
_refine_ls_shift/su_max 0.000
_refine_ls_shift/su_mean 0.000
_refine_ls_structure_factor_coef Fsqd
_refine_ls_weighting_details 'calc w=1/[\s^2^(Fo^2^)+(0.0800P)^2^+0.0000P] where P=(Fo^2^+2Fc^2^)/3'
_refine_ls_weighting_scheme calc
_refine_ls_wR_factor_gt 0.1192
_refine_ls_wR_factor_ref 0.1285
_reflns_number_gt 2469
_reflns_number_total 3309
_reflns_threshold_expression >2sigma(I)
_cod_data_source_file b503023d.txt
_cod_data_source_block 4-phz
_cod_depositor_comments
;
The following automatic conversions were performed:

'_chemical_melting_point' value '165-166' was changed to '165.5(5)' -
the average value was taken and precision was
estimated.

'_refine_ls_hydrogen_treatment' value 'refu' changed to
'refU' according to
/usr/data/users/saulius/automatic-downloads/retrospective/RSC/lib/dictionaries/cif_core.dic
dictionary named 'cif_core.dic' version 2.4.2 from 2011-04-26.

Automatic conversion script
Id: cif_fix_values 2281 2013-09-26 08:29:07Z andrius 

The following automatic conversions were performed:

'_atom_sites_solution_hydrogens' value 'difmap,geom' was changed to
'mixed'.

Automatic conversion script
Id: cif_fix_values 6452 2018-10-05 10:23:21Z andrius 
;
_cod_original_sg_symbol_Hall -P1
_cod_original_sg_symbol_H-M P-1
_cod_database_code 7216104

loop_
_symmetry_equiv_pos_as_xyz
'x, y, z'
'-x, -y, -z'

loop_
_atom_site_label
_atom_site_type_symbol
_atom_site_fract_x
_atom_site_fract_y
_atom_site_fract_z
_atom_site_U_iso_or_equiv
_atom_site_adp_type
_atom_site_occupancy
_atom_site_symmetry_multiplicity
_atom_site_calc_flag
_atom_site_refinement_flags
N1 N 0.10925(17) 0.31351(16) 0.22165(9) 0.0252(3) Uani 1 1 d .
C2 C 0.10533(19) 0.4646(2) 0.21409(11) 0.0234(4) Uani 1 1 d .
C3 C 0.0937(2) 0.5800(2) 0.29163(11) 0.0249(4) Uani 1 1 d .
H3 H 0.0854 0.6841 0.2821 0.027(4) Uiso 1 1 d R
C4 C 0.0863(2) 0.5351(2) 0.37774(12) 0.0282(4) Uani 1 1 d .
H4 H 0.0790 0.6137 0.4307 0.030(4) Uiso 1 1 d R
C5 C 0.0897(2) 0.3783(2) 0.38677(11) 0.0286(4) Uani 1 1 d .
H5 H 0.0927 0.3465 0.4468 0.034(5) Uiso 1 1 d R
C6 C 0.1007(2) 0.2744(2) 0.30763(11) 0.0272(4) Uani 1 1 d .
H6 H 0.1072 0.1666 0.3103 0.023(4) Uiso 1 1 d R
N7 N 0.11283(17) 0.50693(17) 0.12731(9) 0.0265(3) Uani 1 1 d .
H7 H 0.1538 0.6230 0.1293 0.056(6) Uiso 1 1 d R
C8 C 0.1101(2) 0.3952(2) 0.04296(11) 0.0238(4) Uani 1 1 d .
C9 C -0.0381(2) 0.2347(2) 0.00534(11) 0.0229(4) Uani 1 1 d .
C10 C -0.0336(2) 0.1345(2) -0.07993(11) 0.0236(4) Uani 1 1 d .
C11 C 0.1121(2) 0.1933(2) -0.12696(12) 0.0293(4) Uani 1 1 d .
H11 H 0.1120 0.1229 -0.1857 0.020(4) Uiso 1 1 d R
C12 C 0.2553(2) 0.3533(2) -0.08923(12) 0.0317(4) Uani 1 1 d .
H12 H 0.3553 0.3923 -0.1217 0.043(5) Uiso 1 1 d R
C13 C 0.2548(2) 0.4539(2) -0.00475(12) 0.0287(4) Uani 1 1 d .
H13 H 0.3542 0.5649 0.0228 0.028(4) Uiso 1 1 d R
N14 N -0.18041(17) -0.03088(17) -0.12079(9) 0.0267(3) Uani 1 1 d .
H14 H -0.1592 -0.1252 -0.1358 0.039(5) Uiso 1 1 d R
C15 C -0.3283(2) -0.0429(2) -0.17172(11) 0.0241(4) Uani 1 1 d .
N16 N -0.33814(17) 0.10746(16) -0.17482(9) 0.0269(3) Uani 1 1 d .
C17 C -0.4830(2) 0.0948(2) -0.22564(12) 0.0304(4) Uani 1 1 d .
H17 H -0.4860 0.2047 -0.2270 0.033(5) Uiso 1 1 d R
C18 C -0.6191(2) -0.0600(2) -0.27377(12) 0.0332(4) Uani 1 1 d .
H18 H -0.7160 -0.0568 -0.3096 0.033(5) Uiso 1 1 d R
C19 C -0.6092(2) -0.2154(2) -0.26848(13) 0.0348(4) Uani 1 1 d .
H19 H -0.7023 -0.3277 -0.3006 0.043(5) Uiso 1 1 d R
C20 C -0.4642(2) -0.2083(2) -0.21748(12) 0.0299(4) Uani 1 1 d .
H20 H -0.4507 -0.3123 -0.2137 0.028(4) Uiso 1 1 d R
C21 C -0.1978(2) 0.1719(2) 0.05313(12) 0.0291(4) Uani 1 1 d .
H21A H -0.2009 0.0863 0.0885 0.071(7) Uiso 1 1 d R
H21B H -0.3044 0.1085 0.0085 0.043(5) Uiso 1 1 d R
H21C H -0.1986 0.2683 0.0970 0.038(5) Uiso 1 1 d R
N1A N 1.02852(17) 0.91140(17) 0.41589(9) 0.0283(4) Uani 1 1 d .
C2A C 0.8662(2) 0.8631(2) 0.43882(11) 0.0249(4) Uani 1 1 d .
C3A C 0.7203(2) 0.7187(2) 0.37938(12) 0.0321(4) Uani 1 1 d .
H3A H 0.7461 0.6653 0.3227 0.026(4) Uiso 1 1 d R
C4A C 0.5560(2) 0.6655(2) 0.40352(13) 0.0384(5) Uani 1 1 d .
H4A H 0.4588 0.5644 0.3642 0.046(5) Uiso 1 1 d R
C5A C 0.5288(2) 0.7561(3) 0.48715(13) 0.0424(5) Uani 1 1 d .
H5A H 0.4123 0.7121 0.5034 0.060(6) Uiso 1 1 d R
C6A C 0.6635(2) 0.8956(2) 0.54519(13) 0.0359(4) Uani 1 1 d .
H6A H 0.6467 0.9554 0.6028 0.041(5) Uiso 1 1 d R
C7A C 0.8381(2) 0.9538(2) 0.52376(11) 0.0271(4) Uani 1 1 d .

loop_
_atom_site_aniso_label
_atom_site_aniso_U_11
_atom_site_aniso_U_22
_atom_site_aniso_U_33
_atom_site_aniso_U_23
_atom_site_aniso_U_13
_atom_site_aniso_U_12
N1 0.0275(7) 0.0230(7) 0.0256(7) 0.0035(6) 0.0011(6) 0.0130(6)
C2 0.0204(8) 0.0235(8) 0.0244(9) 0.0028(7) -0.0008(7) 0.0094(7)
C3 0.0234(8) 0.0254(9) 0.0273(9) 0.0023(7) 0.0028(7) 0.0135(7)
C4 0.0243(9) 0.0333(10) 0.0259(9) 0.0001(7) 0.0049(7) 0.0142(8)
C5 0.0290(9) 0.0348(10) 0.0245(9) 0.0080(8) 0.0055(7) 0.0159(8)
C6 0.0271(9) 0.0281(9) 0.0279(9) 0.0076(7) 0.0025(7) 0.0135(8)
N7 0.0365(8) 0.0216(8) 0.0218(7) 0.0019(6) 0.0004(6) 0.0150(7)
C8 0.0277(9) 0.0243(9) 0.0227(9) 0.0030(7) 0.0001(7) 0.0161(8)
C9 0.0254(9) 0.0251(9) 0.0232(9) 0.0059(7) 0.0011(7) 0.0161(7)
C10 0.0263(9) 0.0224(9) 0.0240(9) 0.0021(7) -0.0008(7) 0.0145(7)
C11 0.0324(10) 0.0331(10) 0.0247(9) -0.0002(8) 0.0035(7) 0.0193(8)
C12 0.0285(9) 0.0386(10) 0.0317(10) 0.0076(8) 0.0091(8) 0.0176(9)
C13 0.0267(9) 0.0273(9) 0.0293(10) 0.0038(8) -0.0018(7) 0.0114(8)
N14 0.0299(8) 0.0216(7) 0.0292(8) 0.0006(6) -0.0004(6) 0.0145(6)
C15 0.0253(9) 0.0261(9) 0.0222(8) 0.0047(7) 0.0074(7) 0.0124(7)
N16 0.0261(7) 0.0257(8) 0.0298(8) 0.0052(6) 0.0028(6) 0.0129(6)
C17 0.0283(9) 0.0336(10) 0.0329(10) 0.0085(8) 0.0054(8) 0.0165(8)
C18 0.0241(9) 0.0433(11) 0.0320(10) 0.0068(8) 0.0034(7) 0.0155(8)
C19 0.0242(9) 0.0328(10) 0.0378(11) 0.0019(8) 0.0061(8) 0.0058(8)
C20 0.0284(9) 0.0257(9) 0.0328(10) 0.0036(8) 0.0063(7) 0.0104(8)
C21 0.0302(9) 0.0283(9) 0.0283(9) 0.0048(8) 0.0031(8) 0.0134(8)
N1A 0.0307(8) 0.0293(8) 0.0283(8) 0.0062(6) 0.0040(6) 0.0166(7)
C2A 0.0283(9) 0.0263(9) 0.0252(9) 0.0082(7) 0.0046(7) 0.0159(8)
C3A 0.0349(10) 0.0326(10) 0.0282(10) 0.0023(8) 0.0021(8) 0.0165(9)
C4A 0.0305(10) 0.0401(11) 0.0348(11) 0.0026(9) -0.0019(8) 0.0099(9)
C5A 0.0266(10) 0.0539(12) 0.0403(12) 0.0077(10) 0.0058(9) 0.0131(10)
C6A 0.0323(10) 0.0450(11) 0.0312(10) 0.0046(9) 0.0077(8) 0.0191(9)
C7A 0.0290(9) 0.0281(9) 0.0278(9) 0.0063(7) 0.0031(7) 0.0162(8)

loop_
_atom_type_symbol
_atom_type_description
_atom_type_scat_dispersion_real
_atom_type_scat_dispersion_imag
_atom_type_scat_source
C C 0.0033 0.0016 'International Tables Vol C Tables 4.2.6.8 and 6.1.1.4'
H H 0.0000 0.0000 'International Tables Vol C Tables 4.2.6.8 and 6.1.1.4'
N N 0.0061 0.0033 'International Tables Vol C Tables 4.2.6.8 and 6.1.1.4'

loop_
_geom_angle_atom_site_label_1
_geom_angle_atom_site_label_2
_geom_angle_atom_site_label_3
_geom_angle
_geom_angle_site_symmetry_1
C2 N1 C6 116.88(13) .
N1 C2 N7 118.04(14) .
N1 C2 C3 122.50(14) .
N7 C2 C3 119.46(13) .
C4 C3 C2 118.49(14) .
C4 C3 H3 122.0 .
C2 C3 H3 119.5 .
C3 C4 C5 119.75(15) .
C3 C4 H4 118.7 .
C5 C4 H4 121.6 .
C6 C5 C4 117.68(15) .
C6 C5 H5 120.3 .
C4 C5 H5 121.9 .
N1 C6 C5 124.70(14) .
N1 C6 H6 114.2 .
C5 C6 H6 121.1 .
C2 N7 C8 124.53(13) .
C2 N7 H7 114.3 .
C8 N7 H7 118.7 .
C13 C8 C9 120.64(15) .
C13 C8 N7 118.37(14) .
C9 C8 N7 120.89(14) .
C10 C9 C8 117.66(14) .
C10 C9 C21 120.60(15) .
C8 C9 C21 121.74(14) .
C11 C10 C9 121.42(15) .
C11 C10 N14 118.67(14) .
C9 C10 N14 119.91(14) .
C12 C11 C10 119.80(15) .
C12 C11 H11 120.1 .
C10 C11 H11 120.1 .
C11 C12 C13 119.89(16) .
C11 C12 H12 119.3 .
C13 C12 H12 120.8 .
C12 C13 C8 120.57(15) .
C12 C13 H13 120.8 .
C8 C13 H13 118.6 .
C15 N14 C10 122.08(13) .
C15 N14 H14 115.3 .
C10 N14 H14 117.3 .
N16 C15 N14 117.68(14) .
N16 C15 C20 121.93(14) .
N14 C15 C20 120.38(14) .
C15 N16 C17 117.37(14) .
N16 C17 C18 124.47(15) .
N16 C17 H17 115.5 .
C18 C17 H17 120.0 .
C17 C18 C19 117.67(16) .
C17 C18 H18 119.1 .
C19 C18 H18 123.3 .
C20 C19 C18 119.67(16) .
C20 C19 H19 119.6 .
C18 C19 H19 120.8 .
C19 C20 C15 118.87(15) .
C19 C20 H20 122.2 .
C15 C20 H20 118.9 .
C9 C21 H21A 111.8 .
C9 C21 H21B 111.9 .
H21A C21 H21B 102.9 .
C9 C21 H21C 110.6 .
H21A C21 H21C 106.8 .
H21B C21 H21C 112.5 .
C7A N1A C2A 116.93(14) 2_776
N1A C2A C3A 119.72(15) .
N1A C2A C7A 121.10(15) .
C3A C2A C7A 119.18(15) .
C4A C3A C2A 120.10(16) .
C4A C3A H3A 124.2 .
C2A C3A H3A 115.7 .
C3A C4A C5A 120.49(17) .
C3A C4A H4A 119.5 .
C5A C4A H4A 120.0 .
C6A C5A C4A 121.41(17) .
C6A C5A H5A 120.3 .
C4A C5A H5A 118.3 .
C5A C6A C7A 120.09(17) .
C5A C6A H6A 121.9 .
C7A C6A H6A 118.0 .
N1A C7A C6A 119.30(15) 2_776
N1A C7A C2A 121.97(15) 2_776
C6A C7A C2A 118.71(16) .

loop_
_geom_bond_atom_site_label_1
_geom_bond_atom_site_label_2
_geom_bond_distance
_geom_bond_site_symmetry_2
N1 C2 1.3373(19) .
N1 C6 1.347(2) .
C2 N7 1.369(2) .
C2 C3 1.411(2) .
C3 C4 1.369(2) .
C3 H3 0.9600 .
C4 C5 1.389(2) .
C4 H4 0.9599 .
C5 C6 1.368(2) .
C5 H5 0.9600 .
C6 H6 0.9600 .
N7 C8 1.4176(19) .
N7 H7 0.9000 .
C8 C13 1.396(2) .
C8 C9 1.399(2) .
C9 C10 1.399(2) .
C9 C21 1.498(2) .
C10 C11 1.397(2) .
C10 N14 1.4247(19) .
C11 C12 1.378(2) .
C11 H11 0.9600 .
C12 C13 1.380(2) .
C12 H12 0.9599 .
C13 H13 0.9600 .
N14 C15 1.3741(19) .
N14 H14 0.9001 .
C15 N16 1.3397(19) .
C15 C20 1.405(2) .
N16 C17 1.349(2) .
C17 C18 1.364(2) .
C17 H17 0.9600 .
C18 C19 1.391(2) .
C18 H18 0.9600 .
C19 C20 1.371(2) .
C19 H19 0.9600 .
C20 H20 0.9599 .
C21 H21A 0.9600 .
C21 H21B 0.9600 .
C21 H21C 0.9600 .
N1A C7A 1.342(2) 2_776
N1A C2A 1.344(2) .
C2A C3A 1.417(2) .
C2A C7A 1.438(2) .
C3A C4A 1.363(2) .
C3A H3A 0.9600 .
C4A C5A 1.418(3) .
C4A H4A 0.9600 .
C5A C6A 1.349(3) .
C5A H5A 0.9600 .
C6A C7A 1.425(2) .
C6A H6A 0.9600 .
C7A N1A 1.342(2) 2_776

loop_
_geom_hbond_atom_site_label_D
_geom_hbond_atom_site_label_H
_geom_hbond_atom_site_label_A
_geom_hbond_distance_DH
_geom_hbond_distance_HA
_geom_hbond_distance_DA
_geom_hbond_angle_DHA
_geom_hbond_site_symmetry_A
N7 H7 N16 0.90 2.12 2.9581(19) 154.4 2_565
N14 H14 N1 0.90 2.09 2.9351(18) 157.1 2
